data_2211309
loop_
_publ_author_name
'Rodr\'iguez de Barbar\'in, Cecilia'
'N\'ajera, Blanca'
'Elizondo, Perla'
'Cerda, Patricia'

_publ_section_title
;
 2,2'-(Ethane-1,2-diyl)bis(2<i>H</i>-indazole)
;
_journal_coeditor_code BX2032
_journal_issue 12
_journal_name_full 'Acta Crystallographica Section E'
_journal_page_first o5423
_journal_page_last o5424
_journal_paper_doi 10.1107/S1600536806045120
_journal_volume 62
_journal_year 2006
_chemical_formula_iupac 'C16 H14 N4'
_chemical_formula_moiety 'C16 H14 N4'
_chemical_formula_sum 'C16 H14 N4'
_chemical_formula_weight 262.31
_chemical_melting_point 354
_chemical_name_systematic
;
2,2'-(Ethane-1,2-diyl)bis(2H-indazole)
;
_space_group_IT_number 61
_symmetry_cell_setting orthorhombic
_symmetry_space_group_name_Hall '-P 2ac 2ab'
_symmetry_space_group_name_H-M 'P b c a'
_atom_sites_solution_hydrogens geom
_atom_sites_solution_primary direct
_atom_sites_solution_secondary difmap
_audit_creation_method SHELXTL-Plus
_cell_angle_alpha 90.00
_cell_angle_beta 90.00
_cell_angle_gamma 90.00
_cell_formula_units_Z 4
_cell_length_a 9.8781(8)
_cell_length_b 6.9451(5)
_cell_length_c 19.2655(15)
_cell_measurement_reflns_used 71
_cell_measurement_temperature 296(2)
_cell_measurement_theta_max 13.01
_cell_measurement_theta_min 4.63
_cell_volume 1321.70(18)
_computing_cell_refinement XSCANS
_computing_data_collection 'XSCANS (Siemens, 1996)'
_computing_data_reduction 'SHELXTL-Plus (Siemens, 1996)'
_computing_molecular_graphics
;
SHELXTL-Plus and MERCURY (Bruno <i>et al.</i>,  2002)
;
_computing_publication_material SHELXTL-Plus
_computing_structure_refinement SHELXTL-Plus
_computing_structure_solution SHELXTL-Plus
_diffrn_ambient_temperature 296(2)
_diffrn_measured_fraction_theta_full 0.998
_diffrn_measured_fraction_theta_max 0.998
_diffrn_measurement_device_type 'Bruker P4'
_diffrn_measurement_method 2\q/\w
_diffrn_radiation_monochromator graphite
_diffrn_radiation_source 'fine-focus sealed tube'
_diffrn_radiation_type MoK\a
_diffrn_radiation_wavelength 0.71073
_diffrn_reflns_av_R_equivalents 0.0235
_diffrn_reflns_av_sigmaI/netI 0.0271
_diffrn_reflns_limit_h_max 1
_diffrn_reflns_limit_h_min -13
_diffrn_reflns_limit_k_max 8
_diffrn_reflns_limit_k_min -9
_diffrn_reflns_limit_l_max 27
_diffrn_reflns_limit_l_min -1
_diffrn_reflns_number 4200
_diffrn_reflns_theta_full 30.01
_diffrn_reflns_theta_max 30.01
_diffrn_reflns_theta_min 2.11
_diffrn_standards_decay_% 2.88
_diffrn_standards_interval_count 97
_diffrn_standards_number 3
_exptl_absorpt_coefficient_mu 0.082
_exptl_absorpt_correction_type none
_exptl_crystal_colour 'pale yellow'
_exptl_crystal_density_diffrn 1.318
_exptl_crystal_density_method 'not measured'
_exptl_crystal_description prism
_exptl_crystal_F_000 552
_exptl_crystal_size_max 0.5
_exptl_crystal_size_mid 0.5
_exptl_crystal_size_min 0.4
_refine_diff_density_max 0.154
_refine_diff_density_min -0.131
_refine_ls_extinction_coef 0.0074(15)
_refine_ls_extinction_expression Fc^*^=kFc[1+0.001xFc^2^\l^3^/sin(2\q)]^-1/4^
_refine_ls_extinction_method SHELXTL-Plus
_refine_ls_goodness_of_fit_ref 1.016
_refine_ls_hydrogen_treatment refall
_refine_ls_matrix_type full
_refine_ls_number_parameters 120
_refine_ls_number_reflns 1918
_refine_ls_number_restraints 0
_refine_ls_restrained_S_all 1.016
_refine_ls_R_factor_all 0.0651
_refine_ls_R_factor_gt 0.0402
_refine_ls_shift/su_max 0.000
_refine_ls_shift/su_mean 0.000
_refine_ls_structure_factor_coef Fsqd
_refine_ls_weighting_details 'calc w=1/[\s^2^(Fo^2^)+(0.0444P)^2^+0.1528P] where P=(Fo^2^+2Fc^2^)/3'
_refine_ls_weighting_scheme calc
_refine_ls_wR_factor_gt 0.0944
_refine_ls_wR_factor_ref 0.1056
_reflns_number_gt 1345
_reflns_number_total 1918
_reflns_threshold_expression I>2\s(I)
_cod_data_source_file bx2032.cif
_cod_data_source_block I
_cod_database_code 2211309
_cod_database_fobs_code 2211309

loop_
_symmetry_equiv_pos_as_xyz
'x, y, z'
'-x+1/2, -y, z+1/2'
'-x, y+1/2, -z+1/2'
'x+1/2, -y+1/2, -z'
'-x, -y, -z'
'x-1/2, y, -z-1/2'
'x, -y-1/2, z-1/2'
'-x-1/2, y-1/2, z'

loop_
_atom_site_type_symbol
_atom_site_label
_atom_site_fract_x
_atom_site_fract_y
_atom_site_fract_z
_atom_site_U_iso_or_equiv
_atom_site_adp_type
_atom_site_calc_flag
_atom_site_occupancy
N N1 0.59166(9) 0.17432(13) 0.44690(5) 0.0429(3) Uani d 1
N N2 0.47135(9) 0.25610(14) 0.46334(5) 0.0412(2) Uani d 1
C C3 0.36684(12) 0.19284(17) 0.42518(6) 0.0449(3) Uani d 1
H H3 0.2765(14) 0.238(2) 0.4339(6) 0.056(4) Uiso d 1
C C4 0.36583(14) -0.06083(19) 0.32593(6) 0.0519(3) Uani d 1
H H4 0.2690(14) -0.0517(18) 0.3148(7) 0.057(4) Uiso d 1
C C5 0.45236(16) -0.17964(19) 0.29152(7) 0.0560(3) Uani d 1
H H5 0.4192(14) -0.262(2) 0.2551(8) 0.065(4) Uiso d 1
C C6 0.59192(15) -0.18673(18) 0.30804(7) 0.0531(3) Uani d 1
H H6 0.6496(15) -0.271(2) 0.2836(8) 0.069(4) Uiso d 1
C C7 0.64706(13) -0.07436(17) 0.35875(7) 0.0474(3) Uani d 1
H H7 0.7423(15) -0.0810(19) 0.3709(7) 0.062(4) Uiso d 1
C C8 0.55941(11) 0.05113(15) 0.39522(6) 0.0383(3) Uani d 1
C C9 0.41887(11) 0.05751(15) 0.37927(6) 0.0407(3) Uani d 1
C C10 0.46779(14) 0.40905(16) 0.51469(7) 0.0468(3) Uani d 1
H H10B 0.5171(14) 0.368(2) 0.5562(8) 0.058(4) Uiso d 1
H H10A 0.3743(15) 0.4330(18) 0.5264(7) 0.053(4) Uiso d 1

loop_
_atom_site_aniso_label
_atom_site_aniso_U_11
_atom_site_aniso_U_22
_atom_site_aniso_U_33
_atom_site_aniso_U_12
_atom_site_aniso_U_13
_atom_site_aniso_U_23
N1 0.0415(5) 0.0408(5) 0.0463(5) 0.0003(4) 0.0009(4) -0.0034(4)
N2 0.0445(5) 0.0355(4) 0.0436(5) -0.0006(4) 0.0051(4) -0.0009(4)
C3 0.0401(6) 0.0447(6) 0.0497(6) 0.0017(5) 0.0024(5) 0.0043(5)
C4 0.0520(7) 0.0572(8) 0.0463(7) -0.0114(6) -0.0068(6) 0.0019(6)
C5 0.0740(9) 0.0511(7) 0.0430(6) -0.0149(7) -0.0023(6) -0.0067(5)
C6 0.0671(8) 0.0431(7) 0.0491(7) 0.0010(6) 0.0096(6) -0.0049(5)
C7 0.0483(7) 0.0422(6) 0.0518(7) 0.0030(5) 0.0023(5) -0.0013(5)
C8 0.0433(6) 0.0332(5) 0.0382(5) -0.0022(4) 0.0007(5) 0.0035(4)
C9 0.0433(6) 0.0391(6) 0.0396(6) -0.0038(5) -0.0005(4) 0.0054(4)
C10 0.0584(8) 0.0384(6) 0.0436(6) -0.0023(5) 0.0118(6) -0.0034(5)

loop_
_atom_type_symbol
_atom_type_description
_atom_type_scat_dispersion_real
_atom_type_scat_dispersion_imag
_atom_type_scat_source
C C 0.0033 0.0016 'International Tables Vol C Tables 4.2.6.8 and 6.1.1.4'
H H 0.0000 0.0000 'International Tables Vol C Tables 4.2.6.8 and 6.1.1.4'
N N 0.0061 0.0033 'International Tables Vol C Tables 4.2.6.8 and 6.1.1.4'

loop_
_geom_angle_atom_site_label_1
_geom_angle_atom_site_label_2
_geom_angle_atom_site_label_3
_geom_angle_site_symmetry_1
_geom_angle_site_symmetry_3
_geom_angle
_geom_angle_publ_flag
C8 N1 N2 . . 103.36(9) n
C3 N2 N1 . . 114.18(9) n
C3 N2 C10 . . 126.47(10) n
N1 N2 C10 . . 119.16(10) n
N2 C3 C9 . . 106.61(10) n
N2 C3 H3 . . 120.8(8) ?
C9 C3 H3 . . 132.5(8) ?
C5 C4 C9 . . 118.24(12) ?
C5 C4 H4 . . 123.0(8) ?
C9 C4 H4 . . 118.8(8) ?
C4 C5 C6 . . 121.55(12) ?
C4 C5 H5 . . 120.1(9) ?
C6 C5 H5 . . 118.3(9) ?
C7 C6 C5 . . 122.01(12) ?
C7 C6 H6 . . 118.1(9) ?
C5 C6 H6 . . 119.9(9) ?
C6 C7 C8 . . 117.63(12) ?
C6 C7 H7 . . 122.2(8) ?
C8 C7 H7 . . 120.1(8) ?
N1 C8 C7 . . 127.72(11) n
N1 C8 C9 . . 111.68(10) n
C7 C8 C9 . . 120.60(10) ?
C3 C9 C4 . . 135.87(12) ?
C3 C9 C8 . . 104.16(10) ?
C4 C9 C8 . . 119.97(11) ?
N2 C10 C10 . 5_666 110.09(12) n
N2 C10 H10B . . 109.3(9) ?
C10 C10 H10B 5_666 . 109.8(9) ?
N2 C10 H10A . . 108.0(8) ?
C10 C10 H10A 5_666 . 110.1(8) ?
H10B C10 H10A . . 109.5(11) ?

loop_
_geom_bond_atom_site_label_1
_geom_bond_atom_site_label_2
_geom_bond_site_symmetry_2
_geom_bond_distance
_geom_bond_publ_flag
N1 C8 . 1.3509(14) n
N1 N2 . 1.3547(13) n
N2 C3 . 1.3413(15) n
N2 C10 . 1.4520(15) n
C3 C9 . 1.3892(16) n
C3 H3 . 0.961(13) ?
C4 C5 . 1.3605(19) n
C4 C9 . 1.4163(16) n
C4 H4 . 0.982(14) ?
C5 C6 . 1.416(2) n
C5 H5 . 0.962(16) ?
C6 C7 . 1.3639(18) n
C6 H6 . 0.944(16) ?
C7 C8 . 1.4151(16) n
C7 H7 . 0.971(15) ?
C8 C9 . 1.4226(16) n
C10 C10 5_666 1.524(2) n
C10 H10B . 0.979(15) ?
C10 H10A . 0.965(14) ?

loop_
_geom_hbond_atom_site_label_D
_geom_hbond_atom_site_label_H
_geom_hbond_atom_site_label_A
_geom_hbond_site_symmetry_A
_geom_hbond_distance_DH
_geom_hbond_distance_HA
_geom_hbond_distance_DA
_geom_hbond_angle_DHA
C5 H5 Cg 3_645 0.962(16) 2.928(15) 3.7523(15) 144.4(11)
C10 H10B Cg 5_656 0.979(15) 2.868(15) 3.6421(14) 136.6(10)

loop_
_geom_torsion_atom_site_label_1
_geom_torsion_atom_site_label_2
_geom_torsion_atom_site_label_3
_geom_torsion_atom_site_label_4
_geom_torsion_site_symmetry_4
_geom_torsion
_geom_torsion_publ_flag
C8 N1 N2 C3 . -0.32(12) n
C8 N1 N2 C10 . -175.71(9) n
N1 N2 C3 C9 . 0.12(13) n
C10 N2 C3 C9 . 175.12(10) n
C9 C4 C5 C6 . 0.10(19) n
C4 C5 C6 C7 . -0.5(2) ?
C5 C6 C7 C8 . 0.24(18) ?
N2 N1 C8 C7 . -179.35(11) n
N2 N1 C8 C9 . 0.39(11) n
C6 C7 C8 N1 . -179.93(11) n
C6 C7 C8 C9 . 0.36(16) ?
N2 C3 C9 C4 . -179.68(12) ?
N2 C3 C9 C8 . 0.12(12) ?
C5 C4 C9 C3 . -179.74(13) ?
C5 C4 C9 C8 . 0.49(17) ?
N1 C8 C9 C3 . -0.32(12) ?
C7 C8 C9 C3 . 179.43(10) ?
N1 C8 C9 C4 . 179.51(10) ?
C7 C8 C9 C4 . -0.73(16) ?
C3 N2 C10 C10 5_666 -104.20(16) n
N1 N2 C10 C10 5_666 70.57(17) n
